data_1550836
loop_
_publ_author_name
'Sinha, Sanghamitra'
'Chowdhury, Bijit'
'Ghorai, Uttam Kumar'
'Ghosh, Pradyut'

_publ_section_title
;
 Multitasking behaviour of a small organic compound: solid state bright
 white-light emission, mechanochromism and ratiometric sensing of Al(
 <scp>iii</scp> ) and pyrophosphate
;
_journal_issue 35
_journal_name_full 'Chemical Communications'
_journal_page_first 5127
_journal_page_last 5130
_journal_paper_doi 10.1039/C8CC10258A
_journal_volume 55
_journal_year 2019
_chemical_formula_sum 'C27 H22 N2 O2 S'
_chemical_formula_weight 438.53
_chemical_name_systematic
; 
 ? 
;
_space_group_IT_number 14
_symmetry_cell_setting monoclinic
_symmetry_space_group_name_Hall '-P 2yn'
_symmetry_space_group_name_H-M 'P 1 21/n 1'
_atom_sites_solution_hydrogens geom
_atom_sites_solution_primary direct
_atom_sites_solution_secondary difmap
_audit_creation_method SHELXL-97
_audit_update_record
;
2018-07-23 deposited with the CCDC.    2019-04-04 downloaded from the CCDC.
;
_cell_angle_alpha 90.00
_cell_angle_beta 99.218(2)
_cell_angle_gamma 90.00
_cell_formula_units_Z 4
_cell_length_a 6.8651(5)
_cell_length_b 19.3795(13)
_cell_length_c 18.3270(13)
_cell_measurement_reflns_used 4293
_cell_measurement_temperature 293(2)
_cell_measurement_theta_max 26.00
_cell_measurement_theta_min 2.25
_cell_volume 2406.8(3)
_computing_cell_refinement 'Bruker SAINT'
_computing_data_collection 'Bruker APEX2'
_computing_data_reduction 'Bruker SAINT'
_computing_molecular_graphics 'Mercury 3.8'
_computing_publication_material 'Ortep 3v.2'
_computing_structure_refinement 'SHELXL-97 (Sheldrick, 2008)'
_computing_structure_solution 'SHELXS-97 (Sheldrick, 2008)'
_diffrn_ambient_temperature 293(2)
_diffrn_measured_fraction_theta_full 1.000
_diffrn_measured_fraction_theta_max 1.000
_diffrn_measurement_device_type 'Bruker APEX-II CCD'
_diffrn_measurement_method '\f and \w scans'
_diffrn_radiation_monochromator graphite
_diffrn_radiation_source 'fine-focus sealed tube'
_diffrn_radiation_type MoK\a
_diffrn_radiation_wavelength 0.71073
_diffrn_reflns_av_R_equivalents 0.0615
_diffrn_reflns_av_sigmaI/netI 0.0488
_diffrn_reflns_limit_h_max 8
_diffrn_reflns_limit_h_min -8
_diffrn_reflns_limit_k_max 22
_diffrn_reflns_limit_k_min -23
_diffrn_reflns_limit_l_max 21
_diffrn_reflns_limit_l_min -21
_diffrn_reflns_number 22865
_diffrn_reflns_theta_full 25.00
_diffrn_reflns_theta_max 25.00
_diffrn_reflns_theta_min 1.54
_exptl_absorpt_coefficient_mu 0.160
_exptl_crystal_colour 'light yellow'
_exptl_crystal_density_diffrn 1.210
_exptl_crystal_density_method 'not measured'
_exptl_crystal_description block
_exptl_crystal_F_000 920
_exptl_crystal_size_max 0.4
_exptl_crystal_size_mid 0.3
_exptl_crystal_size_min 0.2
_refine_diff_density_max 0.823
_refine_diff_density_min -0.325
_refine_diff_density_rms 0.065
_refine_ls_extinction_method none
_refine_ls_goodness_of_fit_ref 1.219
_refine_ls_hydrogen_treatment mixed
_refine_ls_matrix_type full
_refine_ls_number_parameters 292
_refine_ls_number_reflns 4228
_refine_ls_number_restraints 0
_refine_ls_restrained_S_all 1.219
_refine_ls_R_factor_all 0.0853
_refine_ls_R_factor_gt 0.0669
_refine_ls_shift/su_max 0.000
_refine_ls_shift/su_mean 0.000
_refine_ls_structure_factor_coef Fsqd
_refine_ls_weighting_details 'calc w=1/[\s^2^(Fo^2^)+(0.0567P)^2^+4.0010P] where P=(Fo^2^+2Fc^2^)/3'
_refine_ls_weighting_scheme calc
_refine_ls_wR_factor_gt 0.1782
_refine_ls_wR_factor_ref 0.1858
_reflns_number_gt 3132
_reflns_number_total 4228
_reflns_threshold_expression >2sigma(I)
_cod_data_source_file c8cc10258a2.cif
_cod_data_source_block 1L
_cod_depositor_comments
;
The following automatic conversions were performed:

'_symmetry_cell_setting' value 'Monoclinic' changed to 'monoclinic'
according to
/home/data/users/saulius/crontab/automatic-downloads/rss-feeds/RSC/lib/dictionaries/cif_core.dic
dictionary named 'cif_core.dic' version 2.4.2 from 2011-04-26.

Automatic conversion script
Id: cif_fix_values 4973 2017-02-22 13:04:09Z antanas 
;
_cod_original_sg_symbol_H-M P2(1)/n
_cod_database_code 1550836

loop_
_symmetry_equiv_pos_as_xyz
'x, y, z'
'-x+1/2, y+1/2, -z+1/2'
'-x, -y, -z'
'x-1/2, -y-1/2, z-1/2'

loop_
_atom_site_label
_atom_site_type_symbol
_atom_site_fract_x
_atom_site_fract_y
_atom_site_fract_z
_atom_site_U_iso_or_equiv
_atom_site_adp_type
_atom_site_occupancy
_atom_site_symmetry_multiplicity
_atom_site_calc_flag
_atom_site_refinement_flags
S1 S 0.54359(15) 0.75210(5) 0.66132(5) 0.0280(3) Uani 1 1 d .
O6 O 0.7875(4) 0.61387(16) 0.73548(15) 0.0395(8) Uani 1 1 d .
H6 H 0.8671 0.6456 0.7438 0.059 Uiso 1 1 calc R
O1 O 0.3698(4) 0.70207(14) 0.65238(17) 0.0367(7) Uani 1 1 d .
N1 N 0.4088(4) 0.56715(16) 0.64928(16) 0.0244(7) Uani 1 1 d .
N2 N 0.4285(4) 0.46483(15) 0.69903(16) 0.0231(7) Uani 1 1 d .
H51 H 0.4481 0.4322 0.7311 0.028 Uiso 1 1 calc R
C14 C 0.3482(5) 0.52031(19) 0.5933(2) 0.0229(8) Uani 1 1 d .
C13 C 0.3606(5) 0.4565(2) 0.6235(2) 0.0238(8) Uani 1 1 d .
C5 C 0.2785(5) 0.5336(2) 0.5175(2) 0.0249(8) Uani 1 1 d .
C15 C 0.4579(5) 0.53221(18) 0.7131(2) 0.0234(8) Uani 1 1 d .
C6 C 0.2187(5) 0.4748(2) 0.4730(2) 0.0265(9) Uani 1 1 d .
C12 C 0.3032(5) 0.39507(19) 0.5823(2) 0.0246(8) Uani 1 1 d .
C16 C 0.5227(6) 0.56481(19) 0.7846(2) 0.0252(8) Uani 1 1 d .
C17 C 0.4133(6) 0.55677(19) 0.8443(2) 0.0263(9) Uani 1 1 d .
C7 C 0.2334(5) 0.4058(2) 0.5056(2) 0.0262(9) Uani 1 1 d .
C4 C 0.2655(5) 0.6000(2) 0.4866(2) 0.0279(9) Uani 1 1 d .
H4 H 0.3044 0.6381 0.5163 0.033 Uiso 1 1 calc R
C21 C 0.6898(6) 0.6064(2) 0.7936(2) 0.0302(9) Uani 1 1 d .
C11 C 0.3118(6) 0.3291(2) 0.6128(2) 0.0318(9) Uani 1 1 d .
H11 H 0.3588 0.3231 0.6629 0.038 Uiso 1 1 calc R
C1 C 0.1466(5) 0.4867(2) 0.3975(2) 0.0315(10) Uani 1 1 d .
H1 H 0.1047 0.4494 0.3670 0.038 Uiso 1 1 calc R
C8 C 0.1742(6) 0.3464(2) 0.4629(2) 0.0334(10) Uani 1 1 d .
H8 H 0.1285 0.3510 0.4126 0.040 Uiso 1 1 calc R
C20 C 0.7548(7) 0.6393(2) 0.8614(2) 0.0367(10) Uani 1 1 d .
H20 H 0.8674 0.6667 0.8672 0.044 Uiso 1 1 calc R
C3 C 0.1960(6) 0.6092(2) 0.4129(2) 0.0341(10) Uani 1 1 d .
H3 H 0.1883 0.6534 0.3927 0.041 Uiso 1 1 calc R
C2 C 0.1365(6) 0.5522(2) 0.3678(2) 0.0340(10) Uani 1 1 d .
H50 H 0.0902 0.5585 0.3177 0.041 Uiso 1 1 calc R
C22 C 0.2350(7) 0.5202(2) 0.8374(2) 0.0354(10) Uani 1 1 d .
H22 H 0.1875 0.4985 0.7928 0.042 Uiso 1 1 calc R
C18 C 0.4816(7) 0.5901(2) 0.9124(2) 0.0326(9) Uani 1 1 d .
C19 C 0.6531(7) 0.6310(2) 0.9184(2) 0.0403(11) Uani 1 1 d .
H19 H 0.6980 0.6532 0.9630 0.048 Uiso 1 1 calc R
C10 C 0.2516(6) 0.2729(2) 0.5696(3) 0.0385(10) Uani 1 1 d .
H10 H 0.2568 0.2291 0.5905 0.046 Uiso 1 1 calc R
C25 C 0.3732(8) 0.5824(2) 0.9717(2) 0.0439(12) Uani 1 1 d .
H25 H 0.4205 0.6020 1.0175 0.053 Uiso 1 1 calc R
C23 C 0.1298(8) 0.5156(2) 0.8940(3) 0.0443(12) Uani 1 1 d .
H23 H 0.0104 0.4919 0.8876 0.053 Uiso 1 1 calc R
C9 C 0.1829(7) 0.2815(2) 0.4947(3) 0.0420(11) Uani 1 1 d .
H9 H 0.1424 0.2432 0.4656 0.050 Uiso 1 1 calc R
C26 C 0.4668(7) 0.8193(2) 0.5972(3) 0.0453(12) Uani 1 1 d .
H26A H 0.4526 0.8014 0.5478 0.068 Uiso 1 1 calc R
H26B H 0.5638 0.8554 0.6031 0.068 Uiso 1 1 calc R
H26C H 0.3426 0.8374 0.6061 0.068 Uiso 1 1 calc R
C24 C 0.2017(8) 0.5466(2) 0.9622(2) 0.0469(12) Uani 1 1 d .
H24 H 0.1308 0.5426 1.0012 0.056 Uiso 1 1 calc R
C27 C 0.5254(7) 0.7977(2) 0.7445(2) 0.0435(11) Uani 1 1 d .
H27A H 0.3976 0.8189 0.7405 0.065 Uiso 1 1 calc R
H27B H 0.6255 0.8327 0.7525 0.065 Uiso 1 1 calc R
H27C H 0.5432 0.7661 0.7854 0.065 Uiso 1 1 calc R

loop_
_atom_site_aniso_label
_atom_site_aniso_U_11
_atom_site_aniso_U_22
_atom_site_aniso_U_33
_atom_site_aniso_U_23
_atom_site_aniso_U_13
_atom_site_aniso_U_12
S1 0.0297(5) 0.0273(5) 0.0268(5) -0.0027(4) 0.0037(4) 0.0015(4)
O6 0.0374(18) 0.051(2) 0.0320(16) -0.0138(14) 0.0110(13) -0.0194(14)
O1 0.0296(16) 0.0295(15) 0.0511(19) -0.0108(13) 0.0068(14) -0.0035(12)
N1 0.0231(17) 0.0294(17) 0.0214(16) -0.0050(13) 0.0052(13) -0.0030(13)
N2 0.0254(17) 0.0254(17) 0.0189(16) -0.0039(13) 0.0044(13) -0.0048(13)
C14 0.0193(19) 0.031(2) 0.0199(18) -0.0091(16) 0.0066(15) -0.0053(15)
C13 0.0175(18) 0.033(2) 0.0220(19) -0.0071(16) 0.0055(15) -0.0029(15)
C5 0.0128(18) 0.039(2) 0.0234(19) -0.0054(17) 0.0058(15) -0.0012(16)
C15 0.0187(19) 0.0235(19) 0.029(2) -0.0016(16) 0.0056(15) -0.0031(15)
C6 0.0143(18) 0.041(2) 0.027(2) -0.0096(17) 0.0101(15) -0.0037(16)
C12 0.0197(19) 0.030(2) 0.026(2) -0.0085(16) 0.0107(16) -0.0026(16)
C16 0.028(2) 0.029(2) 0.0182(19) -0.0023(15) 0.0024(16) -0.0011(16)
C17 0.035(2) 0.0233(19) 0.0215(19) -0.0007(15) 0.0083(17) 0.0020(16)
C7 0.0158(18) 0.040(2) 0.024(2) -0.0149(17) 0.0058(15) -0.0039(16)
C4 0.0200(19) 0.037(2) 0.027(2) -0.0003(17) 0.0056(16) -0.0015(17)
C21 0.030(2) 0.034(2) 0.026(2) -0.0061(17) 0.0057(17) -0.0025(17)
C11 0.026(2) 0.034(2) 0.036(2) -0.0083(18) 0.0078(18) -0.0037(17)
C1 0.0166(19) 0.052(3) 0.027(2) -0.0171(19) 0.0069(16) -0.0022(18)
C8 0.030(2) 0.042(2) 0.029(2) -0.0136(18) 0.0071(18) -0.0047(18)
C20 0.034(2) 0.046(3) 0.028(2) -0.0084(19) -0.0005(19) -0.0059(19)
C3 0.021(2) 0.044(2) 0.036(2) -0.0001(19) 0.0034(17) 0.0030(18)
C2 0.022(2) 0.058(3) 0.021(2) -0.0006(19) 0.0005(16) 0.0024(19)
C22 0.046(3) 0.032(2) 0.031(2) -0.0054(18) 0.0157(19) -0.0036(19)
C18 0.046(3) 0.029(2) 0.022(2) -0.0029(17) 0.0019(18) 0.0068(19)
C19 0.050(3) 0.047(3) 0.020(2) -0.0106(19) -0.0081(19) -0.003(2)
C10 0.038(2) 0.033(2) 0.046(3) -0.012(2) 0.012(2) -0.0040(19)
C25 0.073(3) 0.040(3) 0.022(2) -0.0044(19) 0.017(2) 0.004(2)
C23 0.059(3) 0.034(2) 0.047(3) -0.006(2) 0.028(2) -0.009(2)
C9 0.040(3) 0.038(2) 0.048(3) -0.023(2) 0.008(2) -0.006(2)
C26 0.049(3) 0.048(3) 0.037(3) 0.013(2) 0.001(2) 0.006(2)
C24 0.071(3) 0.044(3) 0.035(3) -0.005(2) 0.034(2) -0.005(2)
C27 0.048(3) 0.046(3) 0.037(2) -0.015(2) 0.008(2) -0.013(2)

loop_
_atom_type_symbol
_atom_type_description
_atom_type_scat_dispersion_real
_atom_type_scat_dispersion_imag
_atom_type_scat_source
C C 0.0033 0.0016 'International Tables Vol C Tables 4.2.6.8 and 6.1.1.4'
H H 0.0000 0.0000 'International Tables Vol C Tables 4.2.6.8 and 6.1.1.4'
N N 0.0061 0.0033 'International Tables Vol C Tables 4.2.6.8 and 6.1.1.4'
O O 0.0106 0.0060 'International Tables Vol C Tables 4.2.6.8 and 6.1.1.4'
S S 0.1246 0.1234 'International Tables Vol C Tables 4.2.6.8 and 6.1.1.4'

loop_
_geom_angle_atom_site_label_1
_geom_angle_atom_site_label_2
_geom_angle_atom_site_label_3
_geom_angle
O1 S1 C26 104.5(2)
O1 S1 C27 104.25(19)
C26 S1 C27 98.5(2)
C21 O6 H6 109.5
C15 N1 C14 108.5(3)
C15 N2 C13 108.6(3)
C15 N2 H51 125.7
C13 N2 H51 125.7
C13 C14 N1 107.8(3)
C13 C14 C5 123.7(3)
N1 C14 C5 128.4(3)
C14 C13 N2 106.8(3)
C14 C13 C12 123.5(3)
N2 C13 C12 129.6(3)
C4 C5 C14 123.5(3)
C4 C5 C6 120.6(3)
C14 C5 C6 115.9(3)
N2 C15 N1 108.3(3)
N2 C15 C16 127.6(3)
N1 C15 C16 124.1(3)
C1 C6 C5 117.0(4)
C1 C6 C7 122.7(3)
C5 C6 C7 120.2(3)
C11 C12 C7 121.0(3)
C11 C12 C13 124.2(4)
C7 C12 C13 114.8(3)
C21 C16 C17 119.7(3)
C21 C16 C15 119.0(3)
C17 C16 C15 121.2(3)
C22 C17 C18 118.1(4)
C22 C17 C16 122.9(3)
C18 C17 C16 118.9(4)
C8 C7 C12 116.6(4)
C8 C7 C6 121.6(3)
C12 C7 C6 121.8(3)
C3 C4 C5 120.4(4)
C3 C4 H4 119.8
C5 C4 H4 119.8
O6 C21 C16 118.2(3)
O6 C21 C20 121.3(4)
C16 C21 C20 120.5(4)
C10 C11 C12 120.5(4)
C10 C11 H11 119.8
C12 C11 H11 119.8
C2 C1 C6 121.7(4)
C2 C1 H1 119.2
C6 C1 H1 119.2
C9 C8 C7 121.2(4)
C9 C8 H8 119.4
C7 C8 H8 119.4
C19 C20 C21 119.9(4)
C19 C20 H20 120.0
C21 C20 H20 120.0
C4 C3 C2 120.1(4)
C4 C3 H3 120.0
C2 C3 H3 120.0
C1 C2 C3 120.1(4)
C1 C2 H50 119.9
C3 C2 H50 119.9
C23 C22 C17 121.8(4)
C23 C22 H22 119.1
C17 C22 H22 119.1
C19 C18 C17 118.7(4)
C19 C18 C25 122.2(4)
C17 C18 C25 119.1(4)
C20 C19 C18 122.2(4)
C20 C19 H19 118.9
C18 C19 H19 118.9
C11 C10 C9 120.0(4)
C11 C10 H10 120.0
C9 C10 H10 120.0
C24 C25 C18 120.4(4)
C24 C25 H25 119.8
C18 C25 H25 119.8
C22 C23 C24 119.8(4)
C22 C23 H23 120.1
C24 C23 H23 120.1
C8 C9 C10 120.6(4)
C8 C9 H9 119.7
C10 C9 H9 119.7
S1 C26 H26A 109.5
S1 C26 H26B 109.5
H26A C26 H26B 109.5
S1 C26 H26C 109.5
H26A C26 H26C 109.5
H26B C26 H26C 109.5
C25 C24 C23 120.6(4)
C25 C24 H24 119.7
C23 C24 H24 119.7
S1 C27 H27A 109.5
S1 C27 H27B 109.5
H27A C27 H27B 109.5
S1 C27 H27C 109.5
H27A C27 H27C 109.5
H27B C27 H27C 109.5

loop_
_geom_bond_atom_site_label_1
_geom_bond_atom_site_label_2
_geom_bond_distance
S1 O1 1.526(3)
S1 C26 1.777(4)
S1 C27 1.784(4)
O6 C21 1.355(5)
O6 H6 0.8200
N1 C15 1.346(5)
N1 C14 1.382(4)
N2 C15 1.340(5)
N2 C13 1.398(5)
N2 H51 0.8600
C14 C13 1.351(5)
C14 C5 1.419(5)
C13 C12 1.431(5)
C5 C4 1.404(6)
C5 C6 1.423(5)
C15 C16 1.459(5)
C6 C1 1.412(5)
C6 C7 1.462(6)
C12 C11 1.393(6)
C12 C7 1.426(5)
C16 C21 1.390(5)
C16 C17 1.432(5)
C17 C22 1.403(6)
C17 C18 1.416(5)
C7 C8 1.415(5)
C4 C3 1.370(6)
C4 H4 0.9300
C21 C20 1.405(6)
C11 C10 1.371(6)
C11 H11 0.9300
C1 C2 1.378(6)
C1 H1 0.9300
C8 C9 1.383(6)
C8 H8 0.9300
C20 C19 1.355(6)
C20 H20 0.9300
C3 C2 1.401(6)
C3 H3 0.9300
C2 H50 0.9300
C22 C23 1.359(6)
C22 H22 0.9300
C18 C19 1.410(6)
C18 C25 1.421(6)
C19 H19 0.9300
C10 C9 1.389(6)
C10 H10 0.9300
C25 C24 1.353(7)
C25 H25 0.9300
C23 C24 1.404(7)
C23 H23 0.9300
C9 H9 0.9300
C26 H26A 0.9600
C26 H26B 0.9600
C26 H26C 0.9600
C24 H24 0.9300
C27 H27A 0.9600
C27 H27B 0.9600
C27 H27C 0.9600
